data_2240745
loop_
_publ_author_name
'Xie, Chen'
'Zheng, ChangGe'

_publ_section_title
;
 Crystal structure of
 poly[[\m-1,1'-(butane-1,4-diyl)bis(1<i>H</i>-benzimidazole)-\k^2^<i>N</i>^3^:<i>N</i>^3'^]{\m-4,4'-[1,4-phenylenebis(oxy)]dibenzoato-\k^4^<i>O</i>,<i>O</i>':<i>O</i>'',<i>O</i>'''}cobalt(II)]
;
_journal_issue 6
_journal_name_full 'Acta Crystallographica Section E'
_journal_page_first m131
_journal_page_last m132
_journal_paper_doi 10.1107/S2056989015008294
_journal_volume 71
_journal_year 2015
_chemical_formula_iupac '[Co (C20 H12 O6) (C18 H18 N4)]'
_chemical_formula_moiety 'C38 H30 Co N4 O6'
_chemical_formula_sum 'C38 H30 Co N4 O6'
_chemical_formula_weight 697.59
_chemical_name_systematic
Poly[[\m-1,1'-(butane-1,4-diyl)bis(1<i>H</i>-benzimidazole)-\k^2^<i>N</i>^3^:<i>N</i>^3'^]{\m-4,4'-[1,4-phenylenebis(oxy)]dibenzoato-\k^4^<i>O</i>,<i>O</i>':<i>O</i>'',<i>O</i>'''}cobalt(II)]
_space_group_IT_number 15
_symmetry_cell_setting monoclinic
_symmetry_space_group_name_Hall '-C 2yc'
_symmetry_space_group_name_H-M 'C 1 2/c 1'
_atom_sites_solution_hydrogens geom
_atom_sites_solution_primary direct
_atom_sites_solution_secondary difmap
_audit_creation_method SHELXL-97
_cell_angle_alpha 90.00
_cell_angle_beta 117.022(3)
_cell_angle_gamma 90.00
_cell_formula_units_Z 4
_cell_length_a 16.961(4)
_cell_length_b 16.446(3)
_cell_length_c 12.987(3)
_cell_measurement_reflns_used 2720
_cell_measurement_temperature 296(2)
_cell_measurement_theta_max 26.45
_cell_measurement_theta_min 2.70
_cell_volume 3227.1(12)
_computing_cell_refinement
;
SAINT (Bruker, 2007)
;
_computing_data_collection
;
APEX2 (Bruker, 2007)
;
_computing_data_reduction
;
SAINT (Bruker, 2007)
;
_computing_molecular_graphics
;
SHELXTL (Sheldrick, 2008)
;
_computing_publication_material
;
SHELXTL (Sheldrick, 2008)
;
_computing_structure_refinement
;
SHELXL97 (Sheldrick, 2008)
;
_computing_structure_solution
;
SHELXS97 (Sheldrick, 2008)
;
_diffrn_ambient_temperature 296(2)
_diffrn_measured_fraction_theta_full 0.999
_diffrn_measured_fraction_theta_max 0.999
_diffrn_measurement_device_type 'Bruker APEXII CCD'
_diffrn_measurement_method 'phi and omega scans'
_diffrn_radiation_monochromator graphite
_diffrn_radiation_source 'fine-focus sealed tube'
_diffrn_radiation_type MoK\a
_diffrn_radiation_wavelength 0.71073
_diffrn_reflns_av_R_equivalents 0.0524
_diffrn_reflns_av_sigmaI/netI 0.0568
_diffrn_reflns_limit_h_max 20
_diffrn_reflns_limit_h_min -15
_diffrn_reflns_limit_k_max 19
_diffrn_reflns_limit_k_min -17
_diffrn_reflns_limit_l_max 15
_diffrn_reflns_limit_l_min -14
_diffrn_reflns_number 7207
_diffrn_reflns_theta_full 25.01
_diffrn_reflns_theta_max 25.01
_diffrn_reflns_theta_min 1.83
_exptl_absorpt_coefficient_mu 0.587
_exptl_absorpt_correction_T_max 0.8966
_exptl_absorpt_correction_T_min 0.8575
_exptl_absorpt_correction_type multi-scan
_exptl_absorpt_process_details
;
(SADABS; Bruker, 2007)
;
_exptl_crystal_colour purple
_exptl_crystal_density_diffrn 1.436
_exptl_crystal_density_method 'not measured'
_exptl_crystal_description block
_exptl_crystal_F_000 1444
_exptl_crystal_size_max 0.27
_exptl_crystal_size_mid 0.24
_exptl_crystal_size_min 0.19
_refine_diff_density_max 0.609
_refine_diff_density_min -0.651
_refine_ls_extinction_method none
_refine_ls_goodness_of_fit_ref 1.020
_refine_ls_hydrogen_treatment constr
_refine_ls_matrix_type full
_refine_ls_number_parameters 222
_refine_ls_number_reflns 2836
_refine_ls_number_restraints 0
_refine_ls_restrained_S_all 1.020
_refine_ls_R_factor_all 0.0588
_refine_ls_R_factor_gt 0.0491
_refine_ls_shift/su_max 0.000
_refine_ls_shift/su_mean 0.000
_refine_ls_structure_factor_coef Fsqd
_refine_ls_weighting_details 'calc w=1/[\s^2^(Fo^2^)+(0.0857P)^2^+2.0556P] where P=(Fo^2^+2Fc^2^)/3'
_refine_ls_weighting_scheme calc
_refine_ls_wR_factor_gt 0.1305
_refine_ls_wR_factor_ref 0.1404
_reflns_number_gt 2385
_reflns_number_total 2836
_reflns_threshold_expression I>2sigma(I)
_cod_data_source_file im2463sup1.cf
_cod_data_source_block I
_cod_original_sg_symbol_H-M 'C 2/c'
_cod_database_code 2240745
_cod_database_fobs_code 2240745

loop_
_symmetry_equiv_pos_as_xyz
'x, y, z'
'-x, y, -z+1/2'
'x+1/2, y+1/2, z'
'-x+1/2, y+1/2, -z+1/2'
'-x, -y, -z'
'x, -y, z-1/2'
'-x+1/2, -y+1/2, -z'
'x+1/2, -y+1/2, z-1/2'

loop_
_atom_site_type_symbol
_atom_site_label
_atom_site_fract_x
_atom_site_fract_y
_atom_site_fract_z
_atom_site_U_iso_or_equiv
_atom_site_adp_type
_atom_site_calc_flag
_atom_site_refinement_flags
_atom_site_occupancy
_atom_site_symmetry_multiplicity
Co Co1 0.5000 0.10089(3) 0.7500 0.0377(2) Uani d S 1 2
N N1 0.46215(15) 0.17924(14) 0.84527(17) 0.0426(5) Uani d . 1 1
O O2 0.37200(15) 0.07207(16) 0.63915(18) 0.0635(6) Uani d . 1 1
O O1 0.46556(13) 0.00024(14) 0.60520(19) 0.0591(6) Uani d . 1 1
N N2 0.42235(15) 0.21416(15) 0.98059(18) 0.0437(5) Uani d . 1 1
C C16 0.36476(17) 0.25422(16) 0.8810(2) 0.0424(6) Uani d . 1 1
C C1 0.38817(18) 0.02076(17) 0.5798(2) 0.0432(6) Uani d . 1 1
C C2 0.31148(17) -0.01457(15) 0.4757(2) 0.0378(6) Uani d . 1 1
C C3 0.32303(18) -0.03657(17) 0.3804(2) 0.0422(6) Uani d . 1 1
H H3 0.3786 -0.0317 0.3830 0.051 Uiso calc R 1 1
C C17 0.47733(18) 0.17001(18) 0.9539(2) 0.0438(6) Uani d . 1 1
H H17 0.5214 0.1365 1.0064 0.053 Uiso calc R 1 1
O O3 0.10093(17) -0.10366(14) 0.1800(2) 0.0759(8) Uani d . 1 1
C C11 0.39104(18) 0.23265(16) 0.7975(2) 0.0417(6) Uani d . 1 1
C C4 0.2531(2) -0.06546(17) 0.2819(2) 0.0477(7) Uani d . 1 1
H H4 0.2610 -0.0801 0.2181 0.057 Uiso calc R 1 1
C C19 0.5047(2) 0.2089(2) 1.1943(2) 0.0537(7) Uani d . 1 1
H H19A 0.5404 0.2550 1.1945 0.064 Uiso calc R 1 1
H H19B 0.5351 0.1598 1.1908 0.064 Uiso calc R 1 1
C C7 0.22884(19) -0.0219(2) 0.4712(2) 0.0512(7) Uani d . 1 1
H H7 0.2205 -0.0064 0.5344 0.061 Uiso calc R 1 1
C C13 0.2759(2) 0.3149(2) 0.6626(3) 0.0696(10) Uani d . 1 1
H H13 0.2448 0.3361 0.5885 0.084 Uiso calc R 1 1
C C8 0.05289(18) -0.04860(18) 0.0917(2) 0.0508(7) Uani d . 1 1
C C10 0.0458(2) 0.0333(2) 0.1086(2) 0.0576(8) Uani d . 1 1
H H10 0.0771 0.0557 0.1819 0.069 Uiso calc R 1 1
C C5 0.1718(2) -0.07240(18) 0.2787(2) 0.0510(7) Uani d . 1 1
C C12 0.3458(2) 0.26448(19) 0.6859(3) 0.0572(8) Uani d . 1 1
H H12 0.3628 0.2517 0.6291 0.069 Uiso calc R 1 1
C C18 0.4176(2) 0.2131(2) 1.0912(2) 0.0584(8) Uani d . 1 1
H H18A 0.3825 0.1667 1.0916 0.070 Uiso calc R 1 1
H H18B 0.3873 0.2618 1.0961 0.070 Uiso calc R 1 1
C C15 0.2935(2) 0.30607(19) 0.8577(3) 0.0579(8) Uani d . 1 1
H H15 0.2766 0.3200 0.9142 0.069 Uiso calc R 1 1
C C9 0.0075(2) -0.08197(19) -0.0168(3) 0.0540(8) Uani d . 1 1
H H9 0.0127 -0.1371 -0.0282 0.065 Uiso calc R 1 1
C C14 0.2497(2) 0.3356(2) 0.7465(3) 0.0712(10) Uani d . 1 1
H H14 0.2015 0.3700 0.7270 0.085 Uiso calc R 1 1
C C6 0.15846(19) -0.0521(2) 0.3733(3) 0.0591(8) Uani d . 1 1
H H6 0.1032 -0.0586 0.3708 0.071 Uiso calc R 1 1

loop_
_atom_site_aniso_label
_atom_site_aniso_U_11
_atom_site_aniso_U_22
_atom_site_aniso_U_33
_atom_site_aniso_U_12
_atom_site_aniso_U_13
_atom_site_aniso_U_23
Co1 0.0393(3) 0.0508(4) 0.0221(3) 0.000 0.0133(2) 0.000
N1 0.0524(13) 0.0490(13) 0.0281(11) 0.0031(10) 0.0198(10) -0.0016(9)
O2 0.0606(13) 0.0822(16) 0.0457(12) -0.0111(12) 0.0223(10) -0.0246(11)
O1 0.0415(11) 0.0632(14) 0.0567(13) -0.0011(10) 0.0083(10) -0.0031(10)
N2 0.0495(12) 0.0512(14) 0.0342(11) -0.0018(10) 0.0224(10) -0.0083(10)
C16 0.0454(14) 0.0390(15) 0.0415(14) -0.0052(12) 0.0185(12) -0.0062(11)
C1 0.0465(15) 0.0505(16) 0.0281(13) 0.0015(12) 0.0130(12) 0.0040(11)
C2 0.0410(13) 0.0369(14) 0.0307(13) 0.0026(11) 0.0122(11) 0.0039(10)
C3 0.0439(14) 0.0455(15) 0.0342(13) 0.0032(12) 0.0152(12) 0.0033(11)
C17 0.0487(15) 0.0527(17) 0.0289(13) 0.0023(12) 0.0167(11) -0.0044(11)
O3 0.0741(16) 0.0512(13) 0.0501(13) -0.0189(11) -0.0175(12) 0.0059(10)
C11 0.0491(14) 0.0376(14) 0.0340(13) -0.0043(11) 0.0150(12) -0.0022(10)
C4 0.0630(18) 0.0448(16) 0.0292(13) -0.0035(14) 0.0155(13) 0.0015(11)
C19 0.0625(18) 0.069(2) 0.0373(15) -0.0063(15) 0.0293(14) 0.0003(14)
C7 0.0501(16) 0.065(2) 0.0415(15) -0.0023(14) 0.0236(13) -0.0036(13)
C13 0.074(2) 0.056(2) 0.059(2) 0.0119(18) 0.0134(18) 0.0121(16)
C8 0.0381(14) 0.0515(18) 0.0407(15) -0.0122(12) -0.0016(12) 0.0025(12)
C10 0.0562(17) 0.0547(18) 0.0371(15) -0.0159(15) -0.0004(13) -0.0108(13)
C5 0.0519(16) 0.0420(15) 0.0364(15) -0.0090(13) 0.0001(12) 0.0038(12)
C12 0.0714(19) 0.0513(18) 0.0424(16) 0.0000(15) 0.0203(15) 0.0041(13)
C18 0.0693(19) 0.076(2) 0.0417(16) -0.0016(17) 0.0352(15) -0.0120(15)
C15 0.0546(17) 0.0518(18) 0.069(2) -0.0027(14) 0.0294(16) -0.0109(15)
C9 0.0506(16) 0.0442(16) 0.0478(17) -0.0096(13) 0.0055(14) -0.0062(13)
C14 0.0576(19) 0.055(2) 0.084(3) 0.0104(16) 0.0178(19) 0.0052(18)
C6 0.0381(14) 0.068(2) 0.064(2) -0.0069(14) 0.0170(14) 0.0044(16)

loop_
_atom_type_symbol
_atom_type_description
_atom_type_scat_dispersion_real
_atom_type_scat_dispersion_imag
_atom_type_scat_source
C C 0.0033 0.0016 'International Tables Vol C Tables 4.2.6.8 and 6.1.1.4'
H H 0.0000 0.0000 'International Tables Vol C Tables 4.2.6.8 and 6.1.1.4'
Co Co 0.3494 0.9721 'International Tables Vol C Tables 4.2.6.8 and 6.1.1.4'
N N 0.0061 0.0033 'International Tables Vol C Tables 4.2.6.8 and 6.1.1.4'
O O 0.0106 0.0060 'International Tables Vol C Tables 4.2.6.8 and 6.1.1.4'

loop_
_geom_angle_atom_site_label_1
_geom_angle_atom_site_label_2
_geom_angle_atom_site_label_3
_geom_angle_site_symmetry_1
_geom_angle_site_symmetry_3
_geom_angle
O2 Co1 O2 . 2_656 153.16(15)
O2 Co1 N1 . . 92.67(9)
O2 Co1 N1 2_656 . 103.95(9)
O2 Co1 N1 . 2_656 103.95(9)
O2 Co1 N1 2_656 2_656 92.67(9)
N1 Co1 N1 . 2_656 103.44(13)
O2 Co1 O1 . . 58.59(8)
O2 Co1 O1 2_656 . 101.36(9)
N1 Co1 O1 . . 150.83(8)
N1 Co1 O1 2_656 . 89.54(8)
O2 Co1 O1 . 2_656 101.36(9)
O2 Co1 O1 2_656 2_656 58.59(8)
N1 Co1 O1 . 2_656 89.54(8)
N1 Co1 O1 2_656 2_656 150.83(8)
O1 Co1 O1 . 2_656 91.42(11)
C17 N1 C11 . . 104.9(2)
C17 N1 Co1 . . 126.90(19)
C11 N1 Co1 . . 124.46(17)
C1 O2 Co1 . . 97.48(18)
C1 O1 Co1 . . 82.61(17)
C17 N2 C16 . . 107.1(2)
C17 N2 C18 . . 126.5(2)
C16 N2 C18 . . 126.1(2)
N2 C16 C15 . . 131.9(3)
N2 C16 C11 . . 105.5(2)
C15 C16 C11 . . 122.6(3)
O1 C1 O2 . . 121.2(3)
O1 C1 C2 . . 120.7(2)
O2 C1 C2 . . 118.1(2)
C7 C2 C3 . . 119.4(2)
C7 C2 C1 . . 121.3(2)
C3 C2 C1 . . 119.2(2)
C4 C3 C2 . . 120.5(3)
C4 C3 H3 . . 119.7
C2 C3 H3 . . 119.7
N1 C17 N2 . . 113.0(2)
N1 C17 H17 . . 123.5
N2 C17 H17 . . 123.5
C8 O3 C5 . . 116.9(2)
N1 C11 C16 . . 109.5(2)
N1 C11 C12 . . 131.0(3)
C16 C11 C12 . . 119.5(3)
C5 C4 C3 . . 119.4(3)
C5 C4 H4 . . 120.3
C3 C4 H4 . . 120.3
C18 C19 C19 . 2_657 111.6(3)
C18 C19 H19A . . 109.3
C19 C19 H19A 2_657 . 109.3
C18 C19 H19B . . 109.3
C19 C19 H19B 2_657 . 109.3
H19A C19 H19B . . 108.0
C2 C7 C6 . . 120.4(3)
C2 C7 H7 . . 119.8
C6 C7 H7 . . 119.8
C12 C13 C14 . . 122.0(3)
C12 C13 H13 . . 119.0
C14 C13 H13 . . 119.0
C9 C8 C10 . . 120.3(3)
C9 C8 O3 . . 115.4(3)
C10 C8 O3 . . 124.3(3)
C9 C10 C8 5 . 120.0(3)
C9 C10 H10 5 . 120.0
C8 C10 H10 . . 120.0
C4 C5 C6 . . 121.4(3)
C4 C5 O3 . . 119.6(3)
C6 C5 O3 . . 118.9(3)
C13 C12 C11 . . 118.0(3)
C13 C12 H12 . . 121.0
C11 C12 H12 . . 121.0
N2 C18 C19 . . 114.2(2)
N2 C18 H18A . . 108.7
C19 C18 H18A . . 108.7
N2 C18 H18B . . 108.7
C19 C18 H18B . . 108.7
H18A C18 H18B . . 107.6
C14 C15 C16 . . 116.4(3)
C14 C15 H15 . . 121.8
C16 C15 H15 . . 121.8
C10 C9 C8 5 . 119.7(3)
C10 C9 H9 5 . 120.1
C8 C9 H9 . . 120.1
C15 C14 C13 . . 121.4(3)
C15 C14 H14 . . 119.3
C13 C14 H14 . . 119.3
C7 C6 C5 . . 118.8(3)
C7 C6 H6 . . 120.6
C5 C6 H6 . . 120.6

loop_
_geom_bond_atom_site_label_1
_geom_bond_atom_site_label_2
_geom_bond_site_symmetry_2
_geom_bond_distance
Co1 O2 . 2.042(2)
Co1 O2 2_656 2.042(2)
Co1 N1 . 2.080(2)
Co1 N1 2_656 2.080(2)
Co1 O1 . 2.371(2)
Co1 O1 2_656 2.371(2)
N1 C17 . 1.322(3)
N1 C11 . 1.390(3)
O2 C1 . 1.255(4)
O1 C1 . 1.246(3)
N2 C17 . 1.346(3)
N2 C16 . 1.383(4)
N2 C18 . 1.474(3)
C16 C15 . 1.395(4)
C16 C11 . 1.393(4)
C1 C2 . 1.503(4)
C2 C7 . 1.381(4)
C2 C3 . 1.387(4)
C3 C4 . 1.375(4)
C3 H3 . 0.9300
C17 H17 . 0.9300
O3 C8 . 1.396(4)
O3 C5 . 1.397(3)
C11 C12 . 1.398(4)
C4 C5 . 1.365(4)
C4 H4 . 0.9300
C19 C18 . 1.477(4)
C19 C19 2_657 1.526(5)
C19 H19A . 0.9700
C19 H19B . 0.9700
C7 C6 . 1.382(4)
C7 H7 . 0.9300
C13 C12 . 1.363(5)
C13 C14 . 1.392(5)
C13 H13 . 0.9300
C8 C9 . 1.377(4)
C8 C10 . 1.378(5)
C10 C9 5 1.378(4)
C10 H10 . 0.9300
C5 C6 . 1.387(4)
C12 H12 . 0.9300
C18 H18A . 0.9700
C18 H18B . 0.9700
C15 C14 . 1.378(5)
C15 H15 . 0.9300
C9 C10 5 1.378(4)
C9 H9 . 0.9300
C14 H14 . 0.9300
C6 H6 . 0.9300

loop_
_geom_torsion_atom_site_label_1
_geom_torsion_atom_site_label_2
_geom_torsion_atom_site_label_3
_geom_torsion_atom_site_label_4
_geom_torsion_site_symmetry_1
_geom_torsion_site_symmetry_4
_geom_torsion
O2 Co1 N1 C17 . . 114.1(2)
O2 Co1 N1 C17 2_656 . -44.6(3)
N1 Co1 N1 C17 2_656 . -140.8(3)
O1 Co1 N1 C17 . . 104.9(3)
O1 Co1 N1 C17 2_656 . 12.8(2)
O2 Co1 N1 C11 . . -40.8(2)
O2 Co1 N1 C11 2_656 . 160.4(2)
N1 Co1 N1 C11 2_656 . 64.21(19)
O1 Co1 N1 C11 . . -50.1(3)
O1 Co1 N1 C11 2_656 . -142.2(2)
O2 Co1 O2 C1 2_656 . -48.23(18)
N1 Co1 O2 C1 . . -177.02(19)
N1 Co1 O2 C1 2_656 . 78.4(2)
O1 Co1 O2 C1 . . -2.29(17)
O1 Co1 O2 C1 2_656 . -86.95(19)
O2 Co1 O1 C1 . . 2.31(17)
O2 Co1 O1 C1 2_656 . 162.98(16)
N1 Co1 O1 C1 . . 13.2(3)
N1 Co1 O1 C1 2_656 . -104.39(17)
O1 Co1 O1 C1 2_656 . 104.77(18)
C17 N2 C16 C15 . . 178.2(3)
C18 N2 C16 C15 . . 4.4(5)
C17 N2 C16 C11 . . -1.6(3)
C18 N2 C16 C11 . . -175.4(3)
Co1 O1 C1 O2 . . -3.8(3)
Co1 O1 C1 C2 . . 175.3(2)
Co1 O2 C1 O1 . . 4.4(3)
Co1 O2 C1 C2 . . -174.77(19)
O1 C1 C2 C7 . . 152.1(3)
O2 C1 C2 C7 . . -28.8(4)
O1 C1 C2 C3 . . -31.1(4)
O2 C1 C2 C3 . . 148.1(3)
C7 C2 C3 C4 . . 0.0(4)
C1 C2 C3 C4 . . -176.9(2)
C11 N1 C17 N2 . . -0.8(3)
Co1 N1 C17 N2 . . -159.67(18)
C16 N2 C17 N1 . . 1.6(3)
C18 N2 C17 N1 . . 175.4(3)
C17 N1 C11 C16 . . -0.2(3)
Co1 N1 C11 C16 . . 159.27(18)
C17 N1 C11 C12 . . -179.7(3)
Co1 N1 C11 C12 . . -20.2(4)
N2 C16 C11 N1 . . 1.1(3)
C15 C16 C11 N1 . . -178.7(3)
N2 C16 C11 C12 . . -179.3(2)
C15 C16 C11 C12 . . 0.9(4)
C2 C3 C4 C5 . . 0.0(4)
C3 C2 C7 C6 . . 1.0(4)
C1 C2 C7 C6 . . 177.9(3)
C5 O3 C8 C9 . . 156.8(3)
C5 O3 C8 C10 . . -26.4(5)
C9 C8 C10 C9 . 5 0.6(6)
O3 C8 C10 C9 . 5 -176.1(3)
C3 C4 C5 C6 . . -1.0(4)
C3 C4 C5 O3 . . -178.4(2)
C8 O3 C5 C4 . . -86.4(4)
C8 O3 C5 C6 . . 96.1(4)
C14 C13 C12 C11 . . 0.6(5)
N1 C11 C12 C13 . . 178.3(3)
C16 C11 C12 C13 . . -1.1(4)
C17 N2 C18 C19 . . 40.2(4)
C16 N2 C18 C19 . . -147.2(3)
C19 C19 C18 N2 2_657 . 179.41(19)
N2 C16 C15 C14 . . -179.9(3)
C11 C16 C15 C14 . . -0.1(4)
C10 C8 C9 C10 . 5 -0.6(6)
O3 C8 C9 C10 . 5 176.4(3)
C16 C15 C14 C13 . . -0.4(5)
C12 C13 C14 C15 . . 0.2(5)
C2 C7 C6 C5 . . -2.0(5)
C4 C5 C6 C7 . . 2.0(5)
O3 C5 C6 C7 . . 179.4(3)
